data_7135599
loop_
_publ_author_name
'Kubisz, M.'
'Fernandez, I.'
'Hadlington, T. J.'

_publ_section_title
;
 Catalyst-free insertion of carbon monoxide into terminal
 Mg-C(sp<sup>3</sup>) bonds.
;
_journal_issue 29
_journal_name_full 'Chemical communications (Cambridge, England)'
_journal_page_first 7519
_journal_page_last 7523
_journal_paper_doi 10.1039/d6cc00736h
_journal_volume 62
_journal_year 2026
_chemical_formula_moiety 'C40 H72 Mg N O P Si, 0.5(C8 H10)'
_chemical_formula_sum 'C44 H77 Mg N O P Si'
_chemical_formula_weight 719.43
_space_group_crystal_system triclinic
_space_group_IT_number 2
_space_group_name_Hall '-P 1'
_space_group_name_H-M_alt 'P -1'
_atom_sites_solution_hydrogens geom
_audit_creation_method SHELXL-2018/3
_audit_update_record
;
2026-02-03 deposited with the CCDC.	2026-03-09 downloaded from the CCDC.
;
_cell_angle_alpha 82.00(3)
_cell_angle_beta 86.50(3)
_cell_angle_gamma 73.50(3)
_cell_formula_units_Z 2
_cell_length_a 10.630(2)
_cell_length_b 11.190(2)
_cell_length_c 19.260(4)
_cell_measurement_reflns_used 2000
_cell_measurement_temperature 150(2)
_cell_measurement_theta_max 32.50
_cell_measurement_theta_min 1.92
_cell_volume 2174.7(8)
_computing_structure_refinement 'SHELXL-2018/3 (Sheldrick, 2018)'
_computing_structure_solution 'SHELXT 2018/2 (Sheldrick, 2018)'
_diffrn_ambient_temperature 150(2)
_diffrn_detector Pilatus300K
_diffrn_detector_area_resol_mean 5.81
_diffrn_measured_fraction_theta_full 0.998
_diffrn_measured_fraction_theta_max 0.998
_diffrn_measurement_device_type 'STOE StadiVari'
_diffrn_measurement_method '\w scans'
_diffrn_radiation_collimation '0.6 mm diameter'
_diffrn_radiation_monochromator 'Graded multilayer mirror'
_diffrn_radiation_type 'Mo K\a'
_diffrn_radiation_wavelength 0.71073
_diffrn_reflns_av_R_equivalents 0.0121
_diffrn_reflns_av_unetI/netI 0.0141
_diffrn_reflns_Laue_measured_fraction_full 0.998
_diffrn_reflns_Laue_measured_fraction_max 0.998
_diffrn_reflns_number 8524
_diffrn_reflns_point_group_measured_fraction_full 0.998
_diffrn_reflns_point_group_measured_fraction_max 0.998
_diffrn_reflns_theta_full 25.242
_diffrn_reflns_theta_max 25.998
_diffrn_reflns_theta_min 2.245
_diffrn_source 'Genix 3D HF Mo'
_diffrn_source_current 1.000
_diffrn_source_power 0.050
_diffrn_source_voltage 50
_exptl_absorpt_coefficient_mu 0.137
_exptl_absorpt_correction_T_max 1.000
_exptl_absorpt_correction_T_min 0.980
_exptl_absorpt_correction_type multi-scan
_exptl_absorpt_process_details 'STOE X-AREA 1.76'
_exptl_crystal_colour colourless
_exptl_crystal_density_diffrn 1.099
_exptl_crystal_description block
_exptl_crystal_F_000 794
_exptl_crystal_size_max 0.15
_exptl_crystal_size_mid 0.13
_exptl_crystal_size_min 0.12
_refine_diff_density_max 0.603
_refine_diff_density_min -0.982
_refine_diff_density_rms 0.050
_refine_ls_extinction_method none
_refine_ls_goodness_of_fit_ref 1.035
_refine_ls_hydrogen_treatment constr
_refine_ls_matrix_type full
_refine_ls_number_parameters 474
_refine_ls_number_reflns 8524
_refine_ls_number_restraints 13
_refine_ls_restrained_S_all 1.043
_refine_ls_R_factor_all 0.0457
_refine_ls_R_factor_gt 0.0427
_refine_ls_shift/su_max 0.001
_refine_ls_shift/su_mean 0.000
_refine_ls_structure_factor_coef Fsqd
_refine_ls_weighting_details 'w=1/[\s^2^(Fo^2^)+(0.0759P)^2^+1.0197P] where P=(Fo^2^+2Fc^2^)/3'
_refine_ls_weighting_scheme calc
_refine_ls_wR_factor_gt 0.1233
_refine_ls_wR_factor_ref 0.1263
_reflns_Friedel_coverage 0.000
_reflns_number_gt 7786
_reflns_number_total 8524
_reflns_threshold_expression 'I > 2\s(I)'
_cod_data_source_file d6cc00736h2.cif
_cod_data_source_block 4
_cod_depositor_comments 'Adding full bibliography for 7135594--7135603.cif.'
_cod_database_code 7135599
_shelx_shelxl_version_number 2018/3
_shelx_space_group_comment
;
The symmetry employed for this shelxl refinement is uniquely defined
by the following loop, which should always be used as a source of
symmetry information in preference to the above space-group names.
They are only intended as comments.
;

loop_
_space_group_symop_operation_xyz
'x, y, z'
'-x, -y, -z'

loop_
_atom_site_label
_atom_site_type_symbol
_atom_site_fract_x
_atom_site_fract_y
_atom_site_fract_z
_atom_site_U_iso_or_equiv
_atom_site_adp_type
_atom_site_occupancy
_atom_site_site_symmetry_order
_atom_site_calc_flag
_atom_site_refinement_flags_posn
_atom_site_refinement_flags_adp
_atom_site_refinement_flags_occupancy
_atom_site_disorder_assembly
_atom_site_disorder_group
P1 P 0.47502(3) 0.32527(3) 0.29735(2) 0.02123(10) Uani 1 1 d . . . . .
Si1 Si 0.52361(4) 0.58639(3) 0.24236(2) 0.01860(11) Uani 1 1 d . . . . .
Mg1 Mg 0.71942(5) 0.32794(4) 0.31855(3) 0.02211(12) Uani 1 1 d . . . . .
N1 N 0.67849(11) 0.48374(11) 0.24482(6) 0.0194(2) Uani 1 1 d . . . . .
C1 C 0.78512(13) 0.50850(13) 0.20262(7) 0.0211(3) Uani 1 1 d . . . . .
C6 C 0.87262(15) 0.56698(14) 0.22875(8) 0.0269(3) Uani 1 1 d . . . . .
C2 C 0.81313(14) 0.46975(14) 0.13425(8) 0.0258(3) Uani 1 1 d . . . . .
C26 C 0.36277(14) 0.26460(14) 0.36135(8) 0.0237(3) Uani 1 1 d . . . . .
H26 H 0.273744 0.289272 0.340511 0.028 Uiso 1 1 calc R U . . .
C7 C 0.73543(15) 0.39631(15) 0.10234(8) 0.0266(3) Uani 1 1 d . . . . .
H7 H 0.659672 0.390261 0.134720 0.032 Uiso 1 1 calc R U . . .
C16 C 0.50192(15) 0.72584(14) 0.29324(8) 0.0282(3) Uani 1 1 d . . . . .
H16 H 0.570909 0.767967 0.275237 0.034 Uiso 1 1 calc R U . . .
C27 C 0.35075(17) 0.32067(15) 0.43091(8) 0.0303(3) Uani 1 1 d . . . . .
H27A H 0.438659 0.300430 0.451385 0.036 Uiso 1 1 calc R U . . .
H27B H 0.316403 0.413268 0.421748 0.036 Uiso 1 1 calc R U . . .
C19 C 0.40886(15) 0.49637(14) 0.28980(9) 0.0286(3) Uani 1 1 d . . . . .
H19A H 0.388896 0.521372 0.337461 0.034 Uiso 1 1 calc R U . . .
H19B H 0.325299 0.521157 0.264424 0.034 Uiso 1 1 calc R U . . .
C20 C 0.44022(15) 0.28987(14) 0.20985(8) 0.0261(3) Uani 1 1 d . . . . .
H20 H 0.457640 0.358723 0.175009 0.031 Uiso 1 1 calc R U . . .
C31 C 0.40959(17) 0.12028(15) 0.37539(9) 0.0320(3) Uani 1 1 d . . . . .
H31A H 0.411952 0.084990 0.330803 0.038 Uiso 1 1 calc R U . . .
H31B H 0.499832 0.093929 0.393483 0.038 Uiso 1 1 calc R U . . .
C10 C 0.85981(16) 0.60084(15) 0.30327(9) 0.0311(3) Uani 1 1 d . . . . .
H10 H 0.776568 0.585808 0.324518 0.037 Uiso 1 1 calc R U . . .
C37 C 0.99609(15) 0.20678(15) 0.25862(9) 0.0307(3) Uani 1 1 d . . . . .
H37A H 1.031335 0.224984 0.301153 0.037 Uiso 1 1 calc R U . . .
H37B H 0.995023 0.276147 0.220459 0.037 Uiso 1 1 calc R U . . .
C13 C 0.46539(16) 0.64909(16) 0.14907(8) 0.0313(3) Uani 1 1 d . . . . .
H13 H 0.500610 0.577073 0.121284 0.038 Uiso 1 1 calc R U . . .
C25 C 0.29743(16) 0.29236(17) 0.19926(9) 0.0316(3) Uani 1 1 d . . . . .
H25A H 0.238387 0.374666 0.208763 0.038 Uiso 1 1 calc R U . . .
H25B H 0.274214 0.226308 0.233011 0.038 Uiso 1 1 calc R U . . .
C9 C 0.68071(17) 0.46030(18) 0.02999(8) 0.0368(4) Uani 1 1 d . . . . .
H9A H 0.634074 0.548620 0.033062 0.055 Uiso 1 1 calc R U . . .
H9B H 0.620016 0.417533 0.015320 0.055 Uiso 1 1 calc R U . . .
H9C H 0.753269 0.455419 -0.004406 0.055 Uiso 1 1 calc R U . . .
C28 C 0.25887(17) 0.26855(17) 0.48324(9) 0.0341(4) Uani 1 1 d . . . . .
H28A H 0.255355 0.303822 0.527927 0.041 Uiso 1 1 calc R U . . .
H28B H 0.169163 0.295103 0.464435 0.041 Uiso 1 1 calc R U . . .
C21 C 0.53582(17) 0.16729(17) 0.18983(9) 0.0355(4) Uani 1 1 d . . . . .
H21A H 0.627213 0.170382 0.193852 0.043 Uiso 1 1 calc R U . . .
H21B H 0.522997 0.095311 0.222807 0.043 Uiso 1 1 calc R U . . .
C30 C 0.3192(2) 0.06763(17) 0.42861(9) 0.0385(4) Uani 1 1 d . . . . .
H30A H 0.231553 0.085283 0.408176 0.046 Uiso 1 1 calc R U . . .
H30B H 0.355440 -0.024671 0.438614 0.046 Uiso 1 1 calc R U . . .
C8 C 0.82002(17) 0.26215(16) 0.09439(9) 0.0356(4) Uani 1 1 d . . . . .
H8A H 0.897926 0.265960 0.065190 0.053 Uiso 1 1 calc R U . . .
H8B H 0.768826 0.218200 0.072158 0.053 Uiso 1 1 calc R U . . .
H8C H 0.847202 0.216813 0.140753 0.053 Uiso 1 1 calc R U . . .
C5 C 0.97703(17) 0.59002(18) 0.18667(10) 0.0401(4) Uani 1 1 d . . . . .
H5 H 1.033752 0.629897 0.204570 0.048 Uiso 1 1 calc R U . . .
C17 C 0.36811(18) 0.82565(16) 0.28298(10) 0.0390(4) Uani 1 1 d . . . . .
H17A H 0.297360 0.785943 0.295764 0.058 Uiso 1 1 calc R U . . .
H17B H 0.360178 0.863157 0.233776 0.058 Uiso 1 1 calc R U . . .
H17C H 0.361788 0.891259 0.312898 0.058 Uiso 1 1 calc R U . . .
C18 C 0.52268(18) 0.68667(19) 0.37260(9) 0.0413(4) Uani 1 1 d . . . . .
H18A H 0.537255 0.756305 0.393681 0.062 Uiso 1 1 calc R U . . .
H18B H 0.599278 0.613238 0.380153 0.062 Uiso 1 1 calc R U . . .
H18C H 0.444710 0.665552 0.394413 0.062 Uiso 1 1 calc R U . . .
C24 C 0.2771(2) 0.2706(2) 0.12415(10) 0.0437(4) Uani 1 1 d . . . . .
H24A H 0.185965 0.267049 0.119940 0.052 Uiso 1 1 calc R U . . .
H24B H 0.289936 0.342208 0.090823 0.052 Uiso 1 1 calc R U . . .
C38 C 1.07788(17) 0.08260(16) 0.23716(11) 0.0405(4) Uani 1 1 d . . . . .
H38A H 1.171403 0.066511 0.248259 0.049 Uiso 1 1 calc R U . . .
H38B H 1.070539 0.079703 0.186459 0.049 Uiso 1 1 calc R U . . .
C40 C 0.87369(17) 0.05779(15) 0.28538(11) 0.0389(4) Uani 1 1 d . . . . .
H40A H 0.825215 0.034496 0.249529 0.047 Uiso 1 1 calc R U . . .
H40B H 0.836302 0.036449 0.332255 0.047 Uiso 1 1 calc R U . . .
C29 C 0.30498(19) 0.12557(17) 0.49712(9) 0.0388(4) Uani 1 1 d . . . . .
H29A H 0.240954 0.094648 0.528827 0.047 Uiso 1 1 calc R U . . .
H29B H 0.390524 0.099108 0.520660 0.047 Uiso 1 1 calc R U . . .
C3 C 0.91901(18) 0.49547(19) 0.09461(9) 0.0392(4) Uani 1 1 d . . . . .
H3 H 0.935949 0.470401 0.049024 0.047 Uiso 1 1 calc R U . . .
C32 C 0.7588(3) 0.2791(2) 0.43052(12) 0.0301(5) Uani 0.803(6) 1 d . . P A 1
H32 H 0.695667 0.230405 0.449212 0.036 Uiso 0.803(6) 1 calc R U P A 1
C14 C 0.5264(2) 0.75220(19) 0.11487(10) 0.0482(5) Uani 1 1 d . . . . .
H14A H 0.500945 0.775118 0.065693 0.072 Uiso 1 1 calc R U . . .
H14B H 0.622220 0.721255 0.117289 0.072 Uiso 1 1 calc R U . . .
H14C H 0.495081 0.826186 0.139757 0.072 Uiso 1 1 calc R U . . .
C4 C 1.0001(2) 0.5564(2) 0.11975(11) 0.0485(5) Uani 1 1 d . . . . .
H4 H 1.070291 0.574789 0.091453 0.058 Uiso 1 1 calc R U . . .
C22 C 0.5138(2) 0.1479(2) 0.11455(10) 0.0478(5) Uani 1 1 d . . . . .
H22A H 0.535445 0.215304 0.081203 0.057 Uiso 1 1 calc R U . . .
H22B H 0.573150 0.066444 0.103937 0.057 Uiso 1 1 calc R U . . .
C33 C 0.7384(4) 0.3813(3) 0.47731(17) 0.0402(9) Uani 0.803(6) 1 d . . P A 1
H33A H 0.646817 0.404035 0.495714 0.048 Uiso 0.803(6) 1 calc R U P A 1
H33B H 0.756126 0.457278 0.450660 0.048 Uiso 0.803(6) 1 calc R U P A 1
C23 C 0.3720(2) 0.1495(2) 0.10494(10) 0.0500(5) Uani 1 1 d . . . . .
H23A H 0.359636 0.141000 0.055509 0.060 Uiso 1 1 calc R U . . .
H23B H 0.352959 0.077005 0.134901 0.060 Uiso 1 1 calc R U . . .
C11 C 0.8515(2) 0.73900(19) 0.30576(12) 0.0501(5) Uani 1 1 d . . . . .
H11A H 0.936570 0.753656 0.291544 0.075 Uiso 1 1 calc R U . . .
H11B H 0.828677 0.759380 0.353620 0.075 Uiso 1 1 calc R U . . .
H11C H 0.784070 0.792407 0.273715 0.075 Uiso 1 1 calc R U . . .
C15 C 0.31550(19) 0.6893(2) 0.13936(10) 0.0485(5) Uani 1 1 d . . . . .
H15A H 0.274719 0.759511 0.166032 0.073 Uiso 1 1 calc R U . . .
H15B H 0.280193 0.618369 0.156349 0.073 Uiso 1 1 calc R U . . .
H15C H 0.296404 0.715659 0.089520 0.073 Uiso 1 1 calc R U . . .
C12 C 0.9738(2) 0.5157(2) 0.34819(12) 0.0537(5) Uani 1 1 d . . . . .
H12A H 0.974354 0.427745 0.349205 0.081 Uiso 1 1 calc R U . . .
H12B H 0.962495 0.538038 0.396057 0.081 Uiso 1 1 calc R U . . .
H12C H 1.057047 0.527101 0.327921 0.081 Uiso 1 1 calc R U . . .
C39 C 1.01688(19) -0.01024(18) 0.28130(15) 0.0557(6) Uani 1 1 d . . . . .
H39A H 1.030954 -0.087511 0.258829 0.067 Uiso 1 1 calc R U . . .
H39B H 1.054759 -0.033316 0.328635 0.067 Uiso 1 1 calc R U . . .
C34 C 0.8372(4) 0.3273(3) 0.53965(13) 0.0436(8) Uani 0.803(6) 1 d . . P A 1
H34A H 0.904016 0.374069 0.537325 0.052 Uiso 0.803(6) 1 calc R U P A 1
H34B H 0.789835 0.333957 0.585442 0.052 Uiso 0.803(6) 1 calc R U P A 1
C35 C 0.9005(3) 0.1924(3) 0.53052(13) 0.0455(7) Uani 0.803(6) 1 d . . P A 1
H35A H 0.850821 0.137277 0.556679 0.055 Uiso 0.803(6) 1 calc R U P A 1
H35B H 0.992047 0.164940 0.546809 0.055 Uiso 0.803(6) 1 calc R U P A 1
C36 C 0.8964(2) 0.1905(2) 0.45097(12) 0.0402(7) Uani 0.803(6) 1 d . . P A 1
H36A H 0.905882 0.104383 0.440110 0.048 Uiso 0.803(6) 1 calc R U P A 1
H36B H 0.966900 0.222228 0.425935 0.048 Uiso 0.803(6) 1 calc R U P A 1
C42 C 0.0257(3) 0.9254(3) 0.06491(17) 0.0961(12) Uani 1 1 d D . . . .
H42 H 0.039708 0.874998 0.109223 0.115 Uiso 1 1 calc R U . . .
C41 C 0.1146(4) 0.9908(3) 0.03419(17) 0.0947(12) Uani 1 1 d D . . . .
H41 H 0.193931 0.984177 0.056582 0.114 Uiso 1 1 calc R U . . .
C43 C -0.0854(3) 0.9404(3) 0.0250(2) 0.0976(12) Uani 1 1 d D . . . .
C35A C 0.8526(17) 0.1785(11) 0.5328(5) 0.067(5) Uiso 0.197(6) 1 d D . P A 2
H35C H 0.811179 0.129941 0.569483 0.080 Uiso 0.197(6) 1 calc R U P A 2
H35D H 0.949115 0.143322 0.535216 0.080 Uiso 0.197(6) 1 calc R U P A 2
C36A C 0.8058(12) 0.1724(8) 0.4607(5) 0.052(3) Uiso 0.197(6) 1 d D . P A 2
H36C H 0.867710 0.103625 0.438321 0.063 Uiso 0.197(6) 1 calc R U P A 2
H36D H 0.717961 0.157729 0.464275 0.063 Uiso 0.197(6) 1 calc R U P A 2
C32A C 0.8005(11) 0.2987(8) 0.4186(4) 0.028(2) Uiso 0.197(6) 1 d D . P A 2
H32A H 0.895177 0.291487 0.407290 0.033 Uiso 0.197(6) 1 calc R U P A 2
O1 O 0.86435(10) 0.19181(10) 0.27264(6) 0.0281(2) Uani 1 1 d . . . . .
C34A C 0.813(3) 0.3147(13) 0.5430(6) 0.112(14) Uiso 0.197(6) 1 d D . P A 2
H34C H 0.888706 0.337753 0.559307 0.135 Uiso 0.197(6) 1 calc R U P A 2
H34D H 0.741400 0.331408 0.578621 0.135 Uiso 0.197(6) 1 calc R U P A 2
C33A C 0.7678(13) 0.3912(8) 0.4733(6) 0.024(3) Uiso 0.197(6) 1 d D . P A 2
H33C H 0.813997 0.456980 0.461313 0.028 Uiso 0.197(6) 1 calc R U P A 2
H33D H 0.672224 0.432261 0.475305 0.028 Uiso 0.197(6) 1 calc R U P A 2
C44 C -0.1786(6) 0.8709(6) 0.0607(4) 0.205(3) Uani 1 1 d D . . . .
H47A H -0.266740 0.909599 0.042149 0.307 Uiso 1 1 calc R U . . .
H47B H -0.180945 0.874797 0.111332 0.307 Uiso 1 1 calc R U . . .
H47C H -0.148900 0.782875 0.051989 0.307 Uiso 1 1 calc R U . . .

loop_
_atom_site_aniso_label
_atom_site_aniso_U_11
_atom_site_aniso_U_22
_atom_site_aniso_U_33
_atom_site_aniso_U_23
_atom_site_aniso_U_13
_atom_site_aniso_U_12
P1 0.01919(19) 0.01986(19) 0.0255(2) -0.00379(14) 0.00201(14) -0.00689(14)
Si1 0.01751(19) 0.01614(19) 0.0214(2) -0.00282(14) 0.00105(14) -0.00352(14)
Mg1 0.0203(2) 0.0207(2) 0.0242(3) -0.00236(19) -0.00131(19) -0.00394(19)
N1 0.0175(6) 0.0182(6) 0.0223(6) -0.0035(4) 0.0021(4) -0.0046(4)
C1 0.0174(6) 0.0182(6) 0.0255(7) -0.0006(5) 0.0012(5) -0.0028(5)
C6 0.0227(7) 0.0252(7) 0.0340(8) -0.0049(6) 0.0028(6) -0.0087(6)
C2 0.0220(7) 0.0268(7) 0.0268(7) -0.0031(6) 0.0038(6) -0.0048(6)
C26 0.0222(7) 0.0247(7) 0.0258(7) -0.0034(6) 0.0016(5) -0.0093(6)
C7 0.0241(7) 0.0317(8) 0.0234(7) -0.0080(6) 0.0043(6) -0.0055(6)
C16 0.0261(8) 0.0223(7) 0.0360(8) -0.0098(6) -0.0007(6) -0.0034(6)
C27 0.0342(8) 0.0310(8) 0.0289(8) -0.0075(6) 0.0051(6) -0.0135(7)
C19 0.0214(7) 0.0206(7) 0.0428(9) -0.0052(6) 0.0079(6) -0.0053(6)
C20 0.0273(8) 0.0280(8) 0.0255(7) -0.0024(6) 0.0004(6) -0.0122(6)
C31 0.0401(9) 0.0250(8) 0.0316(8) -0.0036(6) 0.0071(7) -0.0119(7)
C10 0.0293(8) 0.0333(8) 0.0368(9) -0.0104(7) 0.0016(6) -0.0163(7)
C37 0.0217(7) 0.0255(8) 0.0446(9) -0.0043(7) 0.0020(6) -0.0069(6)
C13 0.0298(8) 0.0319(8) 0.0248(7) -0.0035(6) -0.0018(6) 0.0032(6)
C25 0.0291(8) 0.0376(9) 0.0307(8) -0.0010(7) -0.0033(6) -0.0148(7)
C9 0.0332(9) 0.0490(10) 0.0243(8) -0.0067(7) 0.0013(6) -0.0045(8)
C28 0.0368(9) 0.0394(9) 0.0275(8) -0.0064(7) 0.0068(7) -0.0132(7)
C21 0.0355(9) 0.0380(9) 0.0346(9) -0.0136(7) 0.0035(7) -0.0096(7)
C30 0.0503(11) 0.0312(9) 0.0375(9) -0.0022(7) 0.0089(8) -0.0201(8)
C8 0.0353(9) 0.0347(9) 0.0363(9) -0.0139(7) 0.0032(7) -0.0051(7)
C5 0.0305(9) 0.0488(11) 0.0493(10) -0.0130(8) 0.0088(8) -0.0232(8)
C17 0.0394(10) 0.0267(8) 0.0449(10) -0.0149(7) -0.0044(8) 0.0061(7)
C18 0.0352(9) 0.0491(11) 0.0363(9) -0.0200(8) -0.0063(7) 0.0016(8)
C24 0.0456(10) 0.0611(12) 0.0320(9) 0.0011(8) -0.0086(8) -0.0286(9)
C38 0.0258(8) 0.0258(8) 0.0663(12) -0.0047(8) 0.0075(8) -0.0036(7)
C40 0.0301(9) 0.0215(8) 0.0639(12) -0.0027(7) 0.0043(8) -0.0078(7)
C29 0.0457(10) 0.0412(10) 0.0299(8) 0.0018(7) 0.0059(7) -0.0173(8)
C3 0.0348(9) 0.0534(11) 0.0329(9) -0.0117(8) 0.0143(7) -0.0182(8)
C32 0.0246(11) 0.0342(12) 0.0321(11) 0.0079(9) -0.0060(9) -0.0138(10)
C14 0.0556(12) 0.0395(10) 0.0358(10) 0.0105(8) 0.0085(8) -0.0008(9)
C4 0.0389(10) 0.0672(13) 0.0490(11) -0.0156(10) 0.0225(8) -0.0311(10)
C22 0.0530(12) 0.0612(13) 0.0379(10) -0.0244(9) 0.0093(9) -0.0235(10)
C33 0.0341(18) 0.0507(17) 0.0330(14) -0.0035(11) -0.0020(12) -0.0078(14)
C23 0.0617(13) 0.0686(14) 0.0343(9) -0.0184(9) 0.0029(9) -0.0369(11)
C11 0.0602(13) 0.0426(11) 0.0606(13) -0.0218(9) 0.0146(10) -0.0313(10)
C15 0.0349(10) 0.0642(13) 0.0362(10) -0.0141(9) -0.0139(8) 0.0091(9)
C12 0.0510(12) 0.0631(14) 0.0491(12) -0.0137(10) -0.0177(10) -0.0126(10)
C39 0.0340(10) 0.0254(9) 0.1003(18) 0.0067(10) 0.0094(10) -0.0055(8)
C34 0.0403(14) 0.0625(19) 0.0283(12) -0.0112(10) -0.0104(10) -0.0099(13)
C35 0.0456(16) 0.0534(16) 0.0320(13) 0.0084(10) -0.0168(10) -0.0082(13)
C36 0.0440(15) 0.0338(12) 0.0347(12) -0.0020(9) -0.0121(9) 0.0033(10)
C42 0.108(3) 0.077(2) 0.0740(19) -0.0317(17) -0.0419(19) 0.0400(19)
C41 0.112(3) 0.0702(19) 0.078(2) -0.0293(16) -0.044(2) 0.0309(19)
C43 0.108(3) 0.0677(19) 0.093(2) -0.0378(18) -0.021(2) 0.0313(18)
O1 0.0219(5) 0.0209(5) 0.0400(6) -0.0044(4) 0.0039(4) -0.0041(4)
C44 0.185(7) 0.175(7) 0.219(8) -0.039(6) -0.041(6) 0.020(5)

loop_
_atom_type_symbol
_atom_type_description
_atom_type_scat_dispersion_real
_atom_type_scat_dispersion_imag
_atom_type_scat_source
C C 0.0033 0.0016 'International Tables Vol C Tables 4.2.6.8 and 6.1.1.4'
H H 0.0000 0.0000 'International Tables Vol C Tables 4.2.6.8 and 6.1.1.4'
N N 0.0061 0.0033 'International Tables Vol C Tables 4.2.6.8 and 6.1.1.4'
O O 0.0106 0.0060 'International Tables Vol C Tables 4.2.6.8 and 6.1.1.4'
Mg Mg 0.0486 0.0363 'International Tables Vol C Tables 4.2.6.8 and 6.1.1.4'
Si Si 0.0817 0.0704 'International Tables Vol C Tables 4.2.6.8 and 6.1.1.4'
P P 0.1023 0.0942 'International Tables Vol C Tables 4.2.6.8 and 6.1.1.4'

loop_
_geom_angle_atom_site_label_1
_geom_angle_atom_site_label_2
_geom_angle_atom_site_label_3
_geom_angle
_geom_angle_site_symmetry_1
_geom_angle_site_symmetry_3
_geom_angle_publ_flag
C19 P1 C26 104.53(7) . . ?
C19 P1 C20 102.52(8) . . ?
C26 P1 C20 106.35(7) . . ?
C19 P1 Mg1 94.17(6) . . ?
C26 P1 Mg1 127.26(5) . . ?
C20 P1 Mg1 117.09(6) . . ?
N1 Si1 C13 112.80(7) . . ?
N1 Si1 C16 114.68(7) . . ?
C13 Si1 C16 108.40(8) . . ?
N1 Si1 C19 106.76(7) . . ?
C13 Si1 C19 109.55(8) . . ?
C16 Si1 C19 104.22(7) . . ?
N1 Si1 Mg1 33.18(4) . . ?
C13 Si1 Mg1 135.66(6) . . ?
C16 Si1 Mg1 112.85(5) . . ?
C19 Si1 Mg1 75.53(5) . . ?
N1 Mg1 O1 105.51(6) . . ?
N1 Mg1 C32A 130.6(3) . . ?
O1 Mg1 C32A 98.2(3) . . ?
N1 Mg1 C32 139.09(8) . . ?
O1 Mg1 C32 103.43(8) . . ?
N1 Mg1 P1 84.55(5) . . ?
O1 Mg1 P1 114.38(4) . . ?
C32A Mg1 P1 123.5(3) . . ?
C32 Mg1 P1 108.86(8) . . ?
N1 Mg1 Si1 27.31(4) . . ?
O1 Mg1 Si1 128.36(4) . . ?
C32A Mg1 Si1 127.2(2) . . ?
C32 Mg1 Si1 126.95(7) . . ?
P1 Mg1 Si1 63.08(3) . . ?
C1 N1 Si1 122.74(10) . . ?
C1 N1 Mg1 117.40(9) . . ?
Si1 N1 Mg1 119.50(7) . . ?
N1 C1 C6 120.92(13) . . ?
N1 C1 C2 121.48(13) . . ?
C6 C1 C2 117.51(13) . . ?
C5 C6 C1 120.09(15) . . ?
C5 C6 C10 117.88(14) . . ?
C1 C6 C10 121.98(13) . . ?
C3 C2 C1 119.70(15) . . ?
C3 C2 C7 117.05(14) . . ?
C1 C2 C7 123.21(13) . . ?
C31 C26 C27 109.90(13) . . ?
C31 C26 P1 110.52(11) . . ?
C27 C26 P1 111.82(10) . . ?
C31 C26 H26 108.2 . . ?
C27 C26 H26 108.2 . . ?
P1 C26 H26 108.2 . . ?
C2 C7 C8 111.18(13) . . ?
C2 C7 C9 112.69(14) . . ?
C8 C7 C9 108.41(13) . . ?
C2 C7 H7 108.1 . . ?
C8 C7 H7 108.1 . . ?
C9 C7 H7 108.1 . . ?
C18 C16 C17 108.23(14) . . ?
C18 C16 Si1 113.07(12) . . ?
C17 C16 Si1 114.07(11) . . ?
C18 C16 H16 107.0 . . ?
C17 C16 H16 107.0 . . ?
Si1 C16 H16 107.0 . . ?
C28 C27 C26 111.05(13) . . ?
C28 C27 H27A 109.4 . . ?
C26 C27 H27A 109.4 . . ?
C28 C27 H27B 109.4 . . ?
C26 C27 H27B 109.4 . . ?
H27A C27 H27B 108.0 . . ?
P1 C19 Si1 114.16(8) . . ?
P1 C19 H19A 108.7 . . ?
Si1 C19 H19A 108.7 . . ?
P1 C19 H19B 108.7 . . ?
Si1 C19 H19B 108.7 . . ?
H19A C19 H19B 107.6 . . ?
C25 C20 C21 110.87(13) . . ?
C25 C20 P1 115.37(11) . . ?
C21 C20 P1 112.39(11) . . ?
C25 C20 H20 105.8 . . ?
C21 C20 H20 105.8 . . ?
P1 C20 H20 105.8 . . ?
C30 C31 C26 111.63(14) . . ?
C30 C31 H31A 109.3 . . ?
C26 C31 H31A 109.3 . . ?
C30 C31 H31B 109.3 . . ?
C26 C31 H31B 109.3 . . ?
H31A C31 H31B 108.0 . . ?
C6 C10 C11 112.72(15) . . ?
C6 C10 C12 110.94(15) . . ?
C11 C10 C12 109.95(16) . . ?
C6 C10 H10 107.7 . . ?
C11 C10 H10 107.7 . . ?
C12 C10 H10 107.7 . . ?
O1 C37 C38 105.15(13) . . ?
O1 C37 H37A 110.7 . . ?
C38 C37 H37A 110.7 . . ?
O1 C37 H37B 110.7 . . ?
C38 C37 H37B 110.7 . . ?
H37A C37 H37B 108.8 . . ?
C14 C13 C15 110.93(16) . . ?
C14 C13 Si1 112.50(13) . . ?
C15 C13 Si1 116.03(12) . . ?
C14 C13 H13 105.5 . . ?
C15 C13 H13 105.5 . . ?
Si1 C13 H13 105.5 . . ?
C20 C25 C24 111.27(14) . . ?
C20 C25 H25A 109.4 . . ?
C24 C25 H25A 109.4 . . ?
C20 C25 H25B 109.4 . . ?
C24 C25 H25B 109.4 . . ?
H25A C25 H25B 108.0 . . ?
C7 C9 H9A 109.5 . . ?
C7 C9 H9B 109.5 . . ?
H9A C9 H9B 109.5 . . ?
C7 C9 H9C 109.5 . . ?
H9A C9 H9C 109.5 . . ?
H9B C9 H9C 109.5 . . ?
C29 C28 C27 111.45(14) . . ?
C29 C28 H28A 109.3 . . ?
C27 C28 H28A 109.3 . . ?
C29 C28 H28B 109.3 . . ?
C27 C28 H28B 109.3 . . ?
H28A C28 H28B 108.0 . . ?
C22 C21 C20 111.08(16) . . ?
C22 C21 H21A 109.4 . . ?
C20 C21 H21A 109.4 . . ?
C22 C21 H21B 109.4 . . ?
C20 C21 H21B 109.4 . . ?
H21A C21 H21B 108.0 . . ?
C29 C30 C31 111.52(14) . . ?
C29 C30 H30A 109.3 . . ?
C31 C30 H30A 109.3 . . ?
C29 C30 H30B 109.3 . . ?
C31 C30 H30B 109.3 . . ?
H30A C30 H30B 108.0 . . ?
C7 C8 H8A 109.5 . . ?
C7 C8 H8B 109.5 . . ?
H8A C8 H8B 109.5 . . ?
C7 C8 H8C 109.5 . . ?
H8A C8 H8C 109.5 . . ?
H8B C8 H8C 109.5 . . ?
C4 C5 C6 121.79(16) . . ?
C4 C5 H5 119.1 . . ?
C6 C5 H5 119.1 . . ?
C16 C17 H17A 109.5 . . ?
C16 C17 H17B 109.5 . . ?
H17A C17 H17B 109.5 . . ?
C16 C17 H17C 109.5 . . ?
H17A C17 H17C 109.5 . . ?
H17B C17 H17C 109.5 . . ?
C16 C18 H18A 109.5 . . ?
C16 C18 H18B 109.5 . . ?
H18A C18 H18B 109.5 . . ?
C16 C18 H18C 109.5 . . ?
H18A C18 H18C 109.5 . . ?
H18B C18 H18C 109.5 . . ?
C23 C24 C25 111.65(16) . . ?
C23 C24 H24A 109.3 . . ?
C25 C24 H24A 109.3 . . ?
C23 C24 H24B 109.3 . . ?
C25 C24 H24B 109.3 . . ?
H24A C24 H24B 108.0 . . ?
C37 C38 C39 102.22(15) . . ?
C37 C38 H38A 111.3 . . ?
C39 C38 H38A 111.3 . . ?
C37 C38 H38B 111.3 . . ?
C39 C38 H38B 111.3 . . ?
H38A C38 H38B 109.2 . . ?
O1 C40 C39 106.35(14) . . ?
O1 C40 H40A 110.5 . . ?
C39 C40 H40A 110.5 . . ?
O1 C40 H40B 110.5 . . ?
C39 C40 H40B 110.5 . . ?
H40A C40 H40B 108.7 . . ?
C28 C29 C30 110.90(14) . . ?
C28 C29 H29A 109.5 . . ?
C30 C29 H29A 109.5 . . ?
C28 C29 H29B 109.5 . . ?
C30 C29 H29B 109.5 . . ?
H29A C29 H29B 108.0 . . ?
C4 C3 C2 122.00(16) . . ?
C4 C3 H3 119.0 . . ?
C2 C3 H3 119.0 . . ?
C33 C32 C36 103.44(19) . . ?
C33 C32 Mg1 120.25(18) . . ?
C36 C32 Mg1 116.85(17) . . ?
C33 C32 H32 104.9 . . ?
C36 C32 H32 104.9 . . ?
Mg1 C32 H32 104.9 . . ?
C13 C14 H14A 109.5 . . ?
C13 C14 H14B 109.5 . . ?
H14A C14 H14B 109.5 . . ?
C13 C14 H14C 109.5 . . ?
H14A C14 H14C 109.5 . . ?
H14B C14 H14C 109.5 . . ?
C5 C4 C3 118.82(16) . . ?
C5 C4 H4 120.6 . . ?
C3 C4 H4 120.6 . . ?
C23 C22 C21 111.20(16) . . ?
C23 C22 H22A 109.4 . . ?
C21 C22 H22A 109.4 . . ?
C23 C22 H22B 109.4 . . ?
C21 C22 H22B 109.4 . . ?
H22A C22 H22B 108.0 . . ?
C32 C33 C34 107.0(2) . . ?
C32 C33 H33A 110.3 . . ?
C34 C33 H33A 110.3 . . ?
C32 C33 H33B 110.3 . . ?
C34 C33 H33B 110.3 . . ?
H33A C33 H33B 108.6 . . ?
C24 C23 C22 111.07(16) . . ?
C24 C23 H23A 109.4 . . ?
C22 C23 H23A 109.4 . . ?
C24 C23 H23B 109.4 . . ?
C22 C23 H23B 109.4 . . ?
H23A C23 H23B 108.0 . . ?
C10 C11 H11A 109.5 . . ?
C10 C11 H11B 109.5 . . ?
H11A C11 H11B 109.5 . . ?
C10 C11 H11C 109.5 . . ?
H11A C11 H11C 109.5 . . ?
H11B C11 H11C 109.5 . . ?
C13 C15 H15A 109.5 . . ?
C13 C15 H15B 109.5 . . ?
H15A C15 H15B 109.5 . . ?
C13 C15 H15C 109.5 . . ?
H15A C15 H15C 109.5 . . ?
H15B C15 H15C 109.5 . . ?
C10 C12 H12A 109.5 . . ?
C10 C12 H12B 109.5 . . ?
H12A C12 H12B 109.5 . . ?
C10 C12 H12C 109.5 . . ?
H12A C12 H12C 109.5 . . ?
H12B C12 H12C 109.5 . . ?
C40 C39 C38 104.51(15) . . ?
C40 C39 H39A 110.9 . . ?
C38 C39 H39A 110.9 . . ?
C40 C39 H39B 110.9 . . ?
C38 C39 H39B 110.9 . . ?
H39A C39 H39B 108.9 . . ?
C35 C34 C33 105.7(2) . . ?
C35 C34 H34A 110.6 . . ?
C33 C34 H34A 110.6 . . ?
C35 C34 H34B 110.6 . . ?
C33 C34 H34B 110.6 . . ?
H34A C34 H34B 108.7 . . ?
C34 C35 C36 103.75(19) . . ?
C34 C35 H35A 111.0 . . ?
C36 C35 H35A 111.0 . . ?
C34 C35 H35B 111.0 . . ?
C36 C35 H35B 111.0 . . ?
H35A C35 H35B 109.0 . . ?
C35 C36 C32 103.8(2) . . ?
C35 C36 H36A 111.0 . . ?
C32 C36 H36A 111.0 . . ?
C35 C36 H36B 111.0 . . ?
C32 C36 H36B 111.0 . . ?
H36A C36 H36B 109.0 . . ?
C43 C42 C41 114.9(3) . . ?
C43 C42 H42 122.5 . . ?
C41 C42 H42 122.5 . . ?
C43 C41 C42 118.1(3) 2_575 . ?
C43 C41 H41 120.9 2_575 . ?
C42 C41 H41 120.9 . . ?
C41 C43 C42 127.0(4) 2_575 . ?
C41 C43 C44 120.1(4) 2_575 . ?
C42 C43 C44 112.8(4) . . ?
C34A C35A C36A 106.4(5) . . ?
C34A C35A H35C 110.5 . . ?
C36A C35A H35C 110.5 . . ?
C34A C35A H35D 110.5 . . ?
C36A C35A H35D 110.5 . . ?
H35C C35A H35D 108.6 . . ?
C32A C36A C35A 105.7(5) . . ?
C32A C36A H36C 110.6 . . ?
C35A C36A H36C 110.6 . . ?
C32A C36A H36D 110.6 . . ?
C35A C36A H36D 110.6 . . ?
H36C C36A H36D 108.7 . . ?
C36A C32A C33A 104.4(5) . . ?
C36A C32A Mg1 115.2(6) . . ?
C33A C32A Mg1 126.5(6) . . ?
C36A C32A H32A 102.5 . . ?
C33A C32A H32A 102.5 . . ?
Mg1 C32A H32A 102.5 . . ?
C40 O1 C37 108.82(12) . . ?
C40 O1 Mg1 123.26(10) . . ?
C37 O1 Mg1 120.42(9) . . ?
C35A C34A C33A 108.0(5) . . ?
C35A C34A H34C 110.1 . . ?
C33A C34A H34C 110.1 . . ?
C35A C34A H34D 110.1 . . ?
C33A C34A H34D 110.1 . . ?
H34C C34A H34D 108.4 . . ?
C34A C33A C32A 106.4(5) . . ?
C34A C33A H33C 110.4 . . ?
C32A C33A H33C 110.4 . . ?
C34A C33A H33D 110.4 . . ?
C32A C33A H33D 110.4 . . ?
H33C C33A H33D 108.6 . . ?
C43 C44 H47A 109.5 . . ?
C43 C44 H47B 109.5 . . ?
H47A C44 H47B 109.5 . . ?
C43 C44 H47C 109.5 . . ?
H47A C44 H47C 109.5 . . ?
H47B C44 H47C 109.5 . . ?

loop_
_geom_bond_atom_site_label_1
_geom_bond_atom_site_label_2
_geom_bond_distance
_geom_bond_site_symmetry_2
_geom_bond_publ_flag
P1 C19 1.8307(16) . ?
P1 C26 1.8580(16) . ?
P1 C20 1.8653(16) . ?
P1 Mg1 2.6635(8) . ?
Si1 N1 1.7182(13) . ?
Si1 C13 1.9084(17) . ?
Si1 C16 1.9085(16) . ?
Si1 C19 1.9087(16) . ?
Si1 Mg1 3.2591(14) . ?
Mg1 N1 2.0496(15) . ?
Mg1 O1 2.0860(14) . ?
Mg1 C32A 2.105(8) . ?
Mg1 C32 2.186(2) . ?
N1 C1 1.4231(18) . ?
C1 C6 1.429(2) . ?
C1 C2 1.431(2) . ?
C6 C5 1.396(2) . ?
C6 C10 1.523(2) . ?
C2 C3 1.397(2) . ?
C2 C7 1.524(2) . ?
C26 C31 1.538(2) . ?
C26 C27 1.540(2) . ?
C26 H26 1.0000 . ?
C7 C8 1.538(2) . ?
C7 C9 1.542(2) . ?
C7 H7 1.0000 . ?
C16 C18 1.542(2) . ?
C16 C17 1.543(2) . ?
C16 H16 1.0000 . ?
C27 C28 1.533(2) . ?
C27 H27A 0.9900 . ?
C27 H27B 0.9900 . ?
C19 H19A 0.9900 . ?
C19 H19B 0.9900 . ?
C20 C25 1.536(2) . ?
C20 C21 1.540(2) . ?
C20 H20 1.0000 . ?
C31 C30 1.535(2) . ?
C31 H31A 0.9900 . ?
C31 H31B 0.9900 . ?
C10 C11 1.531(2) . ?
C10 C12 1.538(3) . ?
C10 H10 1.0000 . ?
C37 O1 1.4616(18) . ?
C37 C38 1.513(2) . ?
C37 H37A 0.9900 . ?
C37 H37B 0.9900 . ?
C13 C14 1.532(3) . ?
C13 C15 1.543(2) . ?
C13 H13 1.0000 . ?
C25 C24 1.538(2) . ?
C25 H25A 0.9900 . ?
C25 H25B 0.9900 . ?
C9 H9A 0.9800 . ?
C9 H9B 0.9800 . ?
C9 H9C 0.9800 . ?
C28 C29 1.524(3) . ?
C28 H28A 0.9900 . ?
C28 H28B 0.9900 . ?
C21 C22 1.537(2) . ?
C21 H21A 0.9900 . ?
C21 H21B 0.9900 . ?
C30 C29 1.531(3) . ?
C30 H30A 0.9900 . ?
C30 H30B 0.9900 . ?
C8 H8A 0.9800 . ?
C8 H8B 0.9800 . ?
C8 H8C 0.9800 . ?
C5 C4 1.381(3) . ?
C5 H5 0.9500 . ?
C17 H17A 0.9800 . ?
C17 H17B 0.9800 . ?
C17 H17C 0.9800 . ?
C18 H18A 0.9800 . ?
C18 H18B 0.9800 . ?
C18 H18C 0.9800 . ?
C24 C23 1.520(3) . ?
C24 H24A 0.9900 . ?
C24 H24B 0.9900 . ?
C38 C39 1.514(3) . ?
C38 H38A 0.9900 . ?
C38 H38B 0.9900 . ?
C40 O1 1.4612(19) . ?
C40 C39 1.499(3) . ?
C40 H40A 0.9900 . ?
C40 H40B 0.9900 . ?
C29 H29A 0.9900 . ?
C29 H29B 0.9900 . ?
C3 C4 1.385(3) . ?
C3 H3 0.9500 . ?
C32 C33 1.513(4) . ?
C32 C36 1.554(3) . ?
C32 H32 1.0000 . ?
C14 H14A 0.9800 . ?
C14 H14B 0.9800 . ?
C14 H14C 0.9800 . ?
C4 H4 0.9500 . ?
C22 C23 1.524(3) . ?
C22 H22A 0.9900 . ?
C22 H22B 0.9900 . ?
C33 C34 1.582(4) . ?
C33 H33A 0.9900 . ?
C33 H33B 0.9900 . ?
C23 H23A 0.9900 . ?
C23 H23B 0.9900 . ?
C11 H11A 0.9800 . ?
C11 H11B 0.9800 . ?
C11 H11C 0.9800 . ?
C15 H15A 0.9800 . ?
C15 H15B 0.9800 . ?
C15 H15C 0.9800 . ?
C12 H12A 0.9800 . ?
C12 H12B 0.9800 . ?
C12 H12C 0.9800 . ?
C39 H39A 0.9900 . ?
C39 H39B 0.9900 . ?
C34 C35 1.498(4) . ?
C34 H34A 0.9900 . ?
C34 H34B 0.9900 . ?
C35 C36 1.539(3) . ?
C35 H35A 0.9900 . ?
C35 H35B 0.9900 . ?
C36 H36A 0.9900 . ?
C36 H36B 0.9900 . ?
C42 C43 1.4055(19) . ?
C42 C41 1.408(2) . ?
C42 H42 0.9500 . ?
C41 C43 1.286(5) 2_575 ?
C41 H41 0.9500 . ?
C43 C44 1.505(2) . ?
C35A C34A 1.500(9) . ?
C35A C36A 1.520(8) . ?
C35A H35C 0.9900 . ?
C35A H35D 0.9900 . ?
C36A C32A 1.516(8) . ?
C36A H36C 0.9900 . ?
C36A H36D 0.9900 . ?
C32A C33A 1.535(8) . ?
C32A H32A 1.0000 . ?
C34A C33A 1.513(9) . ?
C34A H34C 0.9900 . ?
C34A H34D 0.9900 . ?
C33A H33C 0.9900 . ?
C33A H33D 0.9900 . ?
C44 H47A 0.9800 . ?
C44 H47B 0.9800 . ?
C44 H47C 0.9800 . ?
